data_7111818
loop_
_publ_author_name
'Jozsef S. Pap'
'Apparao Draksharapu'
'Michel Giorgi'
'Wesley R. Browne'
'Jozsef Kaizer'
'Gabor Speier'

_publ_section_title
;
 Stabilisation of mu-peroxido-bridged Fe(III) intermediates with
 non-symmetric bidentate N-donor ligands
;
_journal_name_full Chem.Commun.
_journal_page_first 1326
_journal_paper_doi 10.1039/c3cc48196d
_journal_volume 50
_journal_year 2014
_chemical_absolute_configuration unk
_chemical_compound_source 'synthesis as described'
_chemical_formula_sum 'C41 H34 F6 Fe N9 O6.5 S2'
_chemical_formula_weight 990.74
_chemical_name_systematic
;
 ?
;
_space_group_IT_number 33
_symmetry_cell_setting orthorhombic
_symmetry_Int_Tables_number 33
_symmetry_space_group_name_Hall 'P 2c -2n'
_symmetry_space_group_name_H-M 'P n a 21'
_atom_sites_solution_hydrogens geom
_atom_sites_solution_primary direct
_atom_sites_solution_secondary difmap
_audit_conform_dict_location ftp://ftp.iucr.org/pub/cif_core.dic
_audit_conform_dict_name cif_core.dic
_audit_conform_dict_version 2.4
_audit_creation_date 2013-03-15T15:21:32-00:00
_audit_creation_method 'WinGX routine CIF_UPDATE'
_cell_angle_alpha 90
_cell_angle_beta 90
_cell_angle_gamma 90
_cell_formula_units_Z 8
_cell_length_a 19.5327(3)
_cell_length_b 10.9126(1)
_cell_length_c 39.6368(8)
_cell_measurement_reflns_used 55239
_cell_measurement_temperature 293(2)
_cell_measurement_theta_max 28.28
_cell_measurement_theta_min 1.03
_cell_measurement_wavelength 0.71073
_cell_volume 8448.7(2)
_computing_molecular_graphics 'Ortep-3 for Windows (Farrugia, 1997)'
_computing_publication_material 'WinGX publication routines (Farrugia, 1999)'
_computing_structure_refinement 'SHELXL-97 (Sheldrick, 2008)'
_computing_structure_solution 'SIR2004 (Giacovazzo et al, 2004)'
_diffrn_ambient_temperature 293(2)
_diffrn_measured_fraction_theta_full 0.987
_diffrn_measured_fraction_theta_max 0.941
_diffrn_measurement_device_type KappaCCD
_diffrn_measurement_method 'Omega + Phi scan'
_diffrn_radiation_monochromator graphite
_diffrn_radiation_probe x-ray
_diffrn_radiation_type MoK\a
_diffrn_radiation_wavelength 0.71073
_diffrn_reflns_av_R_equivalents 0.0963
_diffrn_reflns_av_unetI/netI 0.1684
_diffrn_reflns_limit_h_max 24
_diffrn_reflns_limit_h_min -23
_diffrn_reflns_limit_k_max 13
_diffrn_reflns_limit_k_min -14
_diffrn_reflns_limit_l_max 24
_diffrn_reflns_limit_l_min -52
_diffrn_reflns_number 14563
_diffrn_reflns_reduction_process
;
 Scaled and merged with Sortav
 R.H. Blessing, (1987) Cryst. Rev. 1, 3-58
 R.H. Blessing, (1989) J. Appl. Cryst. 22, 396-397
;
_diffrn_reflns_theta_full 25
_diffrn_reflns_theta_max 28.28
_diffrn_reflns_theta_min 1.03
_diffrn_standards_number 0
_exptl_absorpt_coefficient_mu 0.544
_exptl_absorpt_correction_T_max 0.937
_exptl_absorpt_correction_T_min 0.935
_exptl_absorpt_correction_type multi-scan
_exptl_absorpt_process_details
;
 R.H. Blessing, Acta Cryst. (1995), A51, 33-38
;
_exptl_crystal_colour red
_exptl_crystal_density_diffrn 1.558
_exptl_crystal_density_method 'not measured'
_exptl_crystal_description prism
_exptl_crystal_F_000 4056
_exptl_crystal_size_max 0.24
_exptl_crystal_size_mid 0.12
_exptl_crystal_size_min 0.06
_refine_diff_density_max 0.512
_refine_diff_density_min -0.462
_refine_diff_density_rms 0.067
_refine_ls_abs_structure_details 'Flack H D (1983), Acta Cryst. A39, 876-881'
_refine_ls_abs_structure_Flack 0.40(2)
_refine_ls_extinction_method none
_refine_ls_goodness_of_fit_ref 0.939
_refine_ls_hydrogen_treatment constr
_refine_ls_matrix_type full
_refine_ls_number_parameters 1180
_refine_ls_number_reflns 14563
_refine_ls_number_restraints 29
_refine_ls_restrained_S_all 0.94
_refine_ls_R_factor_all 0.1967
_refine_ls_R_factor_gt 0.0695
_refine_ls_shift/su_max 0.068
_refine_ls_shift/su_mean 0.011
_refine_ls_structure_factor_coef Fsqd
_refine_ls_weighting_details 'calc w=1/[\s^2^(Fo^2^)+(0.0914P)^2^+0.0000P] where P=(Fo^2^+2Fc^2^)/3'
_refine_ls_weighting_scheme calc
_refine_ls_wR_factor_gt 0.151
_refine_ls_wR_factor_ref 0.1928
_reflns_number_gt 6144
_reflns_number_total 14563
_reflns_threshold_expression >2\s(I)
_cod_data_source_file c3cc48196d.txt
_cod_data_source_block fempbi
_cod_database_code 7111818

loop_
_symmetry_equiv_pos_as_xyz
'x, y, z'
'-x, -y, z+1/2'
'-x+1/2, y+1/2, z+1/2'
'x+1/2, -y+1/2, z'

loop_
_atom_site_label
_atom_site_type_symbol
_atom_site_fract_x
_atom_site_fract_y
_atom_site_fract_z
_atom_site_U_iso_or_equiv
_atom_site_adp_type
_atom_site_occupancy
_atom_site_symmetry_multiplicity
_atom_site_calc_flag
_atom_site_refinement_flags
C1 C -0.0796(4) 0.6473(9) 0.7331(3) 0.063(3) Uani 1 1 d .
H1 H -0.0609 0.7223 0.7269 0.076 Uiso 1 1 calc R
C2 C -0.0693(5) 0.5490(11) 0.7125(3) 0.073(3) Uani 1 1 d .
H2 H -0.0438 0.5572 0.6928 0.088 Uiso 1 1 calc R
C3 C -0.0981(6) 0.4340(13) 0.7215(3) 0.088(4) Uani 1 1 d .
H3 H -0.0924 0.3654 0.7079 0.106 Uiso 1 1 calc R
C4 C -0.1349(5) 0.4275(10) 0.7513(3) 0.071(3) Uani 1 1 d .
H4 H -0.1552 0.3542 0.7578 0.085 Uiso 1 1 calc R
C5 C -0.1411(4) 0.5292(9) 0.7711(3) 0.052(2) Uani 1 1 d .
C6 C -0.1746(4) 0.5389(8) 0.8040(2) 0.050(2) Uani 1 1 d .
C7 C -0.1978(4) 0.6171(9) 0.8522(3) 0.057(3) Uani 1 1 d .
C8 C -0.2035(4) 0.6923(10) 0.8820(2) 0.062(3) Uani 1 1 d .
H8 H -0.1838 0.7697 0.8831 0.074 Uiso 1 1 calc R
C9 C -0.2395(5) 0.6441(11) 0.9084(3) 0.076(3) Uani 1 1 d .
H9 H -0.2442 0.6893 0.9281 0.091 Uiso 1 1 calc R
C10 C -0.2697(6) 0.5266(12) 0.9062(3) 0.093(4) Uani 1 1 d .
H10 H -0.2941 0.4979 0.9247 0.112 Uiso 1 1 calc R
C11 C -0.2650(5) 0.4502(10) 0.8776(3) 0.072(3) Uani 1 1 d .
H11 H -0.2848 0.3728 0.8764 0.087 Uiso 1 1 calc R
C12 C -0.2277(4) 0.5027(9) 0.8514(3) 0.054(2) Uani 1 1 d .
C13 C -0.2388(5) 0.3333(7) 0.8077(3) 0.068(3) Uani 1 1 d .
H13A H -0.2619 0.291 0.8256 0.102 Uiso 1 1 calc R
H13B H -0.202 0.2834 0.7993 0.102 Uiso 1 1 calc R
H13C H -0.2705 0.3496 0.7897 0.102 Uiso 1 1 calc R
C14 C -0.1334(4) 0.9774(10) 0.7407(3) 0.068(3) Uani 1 1 d .
H14 H -0.1807 0.9686 0.7411 0.082 Uiso 1 1 calc R
C15 C -0.1066(6) 1.0581(12) 0.7174(3) 0.086(4) Uani 1 1 d .
H15 H -0.1346 1.0967 0.7017 0.103 Uiso 1 1 calc R
C16 C -0.0377(7) 1.0802(11) 0.7180(3) 0.103(4) Uani 1 1 d .
H16 H -0.0169 1.1322 0.7025 0.124 Uiso 1 1 calc R
C17 C 0.0007(5) 1.0193(9) 0.7438(3) 0.073(3) Uani 1 1 d .
H17 H 0.0471 1.0359 0.7464 0.087 Uiso 1 1 calc R
C18 C -0.0306(4) 0.9369(8) 0.7645(3) 0.055(2) Uani 1 1 d .
C19 C 0.0024(4) 0.8687(7) 0.7914(2) 0.044(2) Uani 1 1 d .
C20 C 0.0060(5) 0.7344(8) 0.8316(3) 0.055(3) Uani 1 1 d .
C21 C -0.0079(4) 0.6403(8) 0.8553(2) 0.059(2) Uani 1 1 d .
H21 H -0.0505 0.6023 0.8566 0.071 Uiso 1 1 calc R
C22 C 0.0455(5) 0.6085(9) 0.8763(3) 0.068(3) Uani 1 1 d .
H22 H 0.0392 0.5481 0.8925 0.081 Uiso 1 1 calc R
C23 C 0.1091(5) 0.6663(10) 0.8733(3) 0.076(3) Uani 1 1 d .
H23 H 0.1448 0.6412 0.8873 0.091 Uiso 1 1 calc R
C24 C 0.1204(6) 0.7560(11) 0.8513(3) 0.074(4) Uani 1 1 d .
H24 H 0.162 0.7973 0.8508 0.088 Uiso 1 1 calc R
C25 C 0.0702(4) 0.7847(8) 0.8300(3) 0.052(2) Uani 1 1 d .
C26 C 0.1245(4) 0.9577(8) 0.7955(3) 0.075(3) Uani 1 1 d .
H26A H 0.164 0.9387 0.8089 0.112 Uiso 1 1 calc R
H26B H 0.1102 1.0402 0.8001 0.112 Uiso 1 1 calc R
H26C H 0.1357 0.9497 0.772 0.112 Uiso 1 1 calc R
C27 C -0.1214(4) 0.9570(9) 0.8524(3) 0.061(3) Uani 1 1 d .
H27 H -0.0758 0.9329 0.8534 0.073 Uiso 1 1 calc R
C28 C -0.1459(6) 1.0385(9) 0.8766(3) 0.078(3) Uani 1 1 d .
H28 H -0.1168 1.0684 0.8932 0.093 Uiso 1 1 calc R
C29 C -0.2117(6) 1.0740(8) 0.8758(3) 0.074(3) Uani 1 1 d .
H29 H -0.2288 1.1271 0.8922 0.089 Uiso 1 1 calc R
C30 C -0.2537(5) 1.0304(9) 0.8506(3) 0.062(3) Uani 1 1 d .
H30 H -0.2997 1.052 0.8499 0.074 Uiso 1 1 calc R
C31 C -0.2265(4) 0.9550(8) 0.8266(3) 0.054(2) Uani 1 1 d .
C32 C -0.2612(4) 0.8931(7) 0.7967(2) 0.046(2) Uani 1 1 d .
C33 C -0.2735(5) 0.7704(8) 0.7558(3) 0.051(3) Uani 1 1 d .
C34 C -0.2672(5) 0.6858(9) 0.7294(2) 0.063(3) Uani 1 1 d .
H34 H -0.2266 0.6427 0.7262 0.076 Uiso 1 1 calc R
C35 C -0.3227(5) 0.6681(9) 0.7084(3) 0.078(3) Uani 1 1 d .
H35 H -0.3204 0.6097 0.6913 0.094 Uiso 1 1 calc R
C36 C -0.3815(5) 0.7364(11) 0.7126(4) 0.075(4) Uani 1 1 d .
H36 H -0.4177 0.7232 0.6977 0.09 Uiso 1 1 calc R
C37 C -0.3892(5) 0.8191(10) 0.7363(3) 0.070(3) Uani 1 1 d .
H37 H -0.4301 0.8617 0.7386 0.084 Uiso 1 1 calc R
C38 C -0.3342(4) 0.8415(8) 0.7579(2) 0.047(2) Uani 1 1 d .
C39 C -0.3727(5) 1.0093(9) 0.7961(3) 0.072(3) Uani 1 1 d .
H39A H -0.4137 1.003 0.7829 0.108 Uiso 1 1 calc R
H39B H -0.3528 1.089 0.793 0.108 Uiso 1 1 calc R
H39C H -0.3835 0.9975 0.8195 0.108 Uiso 1 1 calc R
C40 C -0.1241(5) 0.5422(10) 0.9842(3) 0.073(3) Uani 1 1 d .
H40 H -0.1701 0.5641 0.984 0.088 Uiso 1 1 calc R
C41 C -0.1011(5) 0.4644(9) 0.9589(3) 0.067(3) Uani 1 1 d .
H41 H -0.1299 0.4387 0.9416 0.081 Uiso 1 1 calc R
C42 C -0.0331(6) 0.4265(9) 0.9605(3) 0.072(3) Uani 1 1 d .
H42 H -0.015 0.375 0.9441 0.087 Uiso 1 1 calc R
C43 C 0.0058(5) 0.4663(8) 0.9864(3) 0.060(3) Uani 1 1 d .
H43 H 0.0511 0.4407 0.9878 0.072 Uiso 1 1 calc R
C44 C -0.0194(5) 0.5424(8) 1.0102(2) 0.056(2) Uani 1 1 d .
C45 C 0.0173(4) 0.5956(7) 1.0379(2) 0.052(2) Uani 1 1 d .
C46 C 0.0323(4) 0.7171(9) 1.0831(3) 0.053(2) Uani 1 1 d .
C47 C 0.0256(4) 0.8027(10) 1.1081(3) 0.068(3) Uani 1 1 d .
H47 H -0.0138 0.8494 1.111 0.081 Uiso 1 1 calc R
C48 C 0.0828(5) 0.8139(11) 1.1287(3) 0.084(3) Uani 1 1 d .
H48 H 0.0811 0.8693 1.1466 0.101 Uiso 1 1 calc R
C49 C 0.1440(6) 0.7445(11) 1.1240(4) 0.084(4) Uani 1 1 d .
H49 H 0.1812 0.7565 1.1382 0.1 Uiso 1 1 calc R
C50 C 0.1480(5) 0.6626(10) 1.0991(3) 0.076(3) Uani 1 1 d .
H50 H 0.1875 0.6165 1.0961 0.091 Uiso 1 1 calc R
C51 C 0.0914(4) 0.6466(9) 1.0774(3) 0.059(2) Uani 1 1 d .
C52 C 0.1315(4) 0.4771(9) 1.0408(3) 0.090(4) Uani 1 1 d .
H52A H 0.1145 0.4327 1.0216 0.135 Uiso 1 1 calc R
H52B H 0.1395 0.4212 1.0591 0.135 Uiso 1 1 calc R
H52C H 0.1736 0.5171 1.0349 0.135 Uiso 1 1 calc R
C53 C -0.1591(4) 0.8429(9) 1.1065(2) 0.062(3) Uani 1 1 d .
H53 H -0.1739 0.7665 1.114 0.074 Uiso 1 1 calc R
C54 C -0.1716(5) 0.9414(10) 1.1269(3) 0.077(3) Uani 1 1 d .
H54 H -0.1956 0.9329 1.1471 0.092 Uiso 1 1 calc R
C55 C -0.1476(6) 1.0522(10) 1.1167(3) 0.086(4) Uani 1 1 d .
H55 H -0.153 1.1203 1.1305 0.103 Uiso 1 1 calc R
C56 C -0.1155(5) 1.0642(9) 1.0862(3) 0.075(3) Uani 1 1 d .
H56 H -0.1013 1.1408 1.0786 0.09 Uiso 1 1 calc R
C57 C -0.1046(4) 0.9624(8) 1.0670(2) 0.055(2) Uani 1 1 d .
C58 C -0.0730(4) 0.9592(8) 1.0335(2) 0.043(2) Uani 1 1 d .
C59 C -0.0468(4) 0.8823(8) 0.9847(2) 0.051(2) Uani 1 1 d .
C60 C -0.0416(4) 0.8114(9) 0.9563(3) 0.064(3) Uani 1 1 d .
H60 H -0.0609 0.7337 0.9546 0.077 Uiso 1 1 calc R
C61 C -0.0048(6) 0.8660(12) 0.9300(3) 0.080(3) Uani 1 1 d .
H61 H 0.0007 0.8215 0.9102 0.096 Uiso 1 1 calc R
C62 C 0.0228(5) 0.9769(11) 0.9315(3) 0.077(3) Uani 1 1 d .
H62 H 0.0464 1.0073 0.9129 0.092 Uiso 1 1 calc R
C63 C 0.0172(5) 1.0469(10) 0.9597(3) 0.073(3) Uani 1 1 d .
H63 H 0.0381 1.1233 0.9609 0.088 Uiso 1 1 calc R
C64 C -0.0204(4) 1.0017(9) 0.9864(3) 0.055(3) Uani 1 1 d .
C65 C -0.0132(5) 1.1654(8) 1.0298(3) 0.074(3) Uani 1 1 d .
H65A H 0.0128 1.2063 1.0126 0.111 Uiso 1 1 calc R
H65B H 0.0146 1.1547 1.0495 0.111 Uiso 1 1 calc R
H65C H -0.0527 1.2138 1.0354 0.111 Uiso 1 1 calc R
C66 C -0.1071(5) 0.5156(10) 1.0980(3) 0.069(3) Uani 1 1 d .
H66 H -0.0601 0.5285 1.0986 0.082 Uiso 1 1 calc R
C67 C -0.1357(6) 0.4347(10) 1.1206(3) 0.075(4) Uani 1 1 d .
H67 H -0.1086 0.3925 1.136 0.09 Uiso 1 1 calc R
C68 C -0.2058(6) 0.4178(9) 1.1199(3) 0.091(4) Uani 1 1 d .
H68 H -0.2266 0.3642 1.135 0.11 Uiso 1 1 calc R
C69 C -0.2452(5) 0.4818(9) 1.0964(3) 0.071(3) Uani 1 1 d .
H69 H -0.2926 0.4735 1.0961 0.085 Uiso 1 1 calc R
C70 C -0.2132(5) 0.5566(8) 1.0738(2) 0.063(3) Uani 1 1 d .
C71 C -0.2458(4) 0.6293(7) 1.0472(2) 0.046(2) Uani 1 1 d .
C72 C -0.2498(5) 0.7628(8) 1.0071(3) 0.051(3) Uani 1 1 d .
C73 C -0.2366(5) 0.8549(8) 0.9844(3) 0.063(3) Uani 1 1 d .
H73 H -0.1943 0.8939 0.9834 0.075 Uiso 1 1 calc R
C74 C -0.2905(5) 0.8866(11) 0.9629(3) 0.078(3) Uani 1 1 d .
H74 H -0.2833 0.9478 0.947 0.093 Uiso 1 1 calc R
C75 C -0.3538(6) 0.8311(12) 0.9644(3) 0.085(3) Uani 1 1 d .
H75 H -0.3871 0.8549 0.9489 0.102 Uiso 1 1 calc R
C76 C -0.3699(5) 0.7428(10) 0.9874(4) 0.076(4) Uani 1 1 d .
H76 H -0.4133 0.7082 0.9889 0.091 Uiso 1 1 calc R
C77 C -0.3144(4) 0.7073(9) 1.0093(2) 0.051(2) Uani 1 1 d .
C78 C -0.3649(4) 0.5402(10) 1.0448(3) 0.077(3) Uani 1 1 d .
H78A H -0.4062 0.5603 1.0329 0.116 Uiso 1 1 calc R
H78B H -0.373 0.5461 1.0687 0.116 Uiso 1 1 calc R
H78C H -0.3513 0.4582 1.0393 0.116 Uiso 1 1 calc R
C79 C -0.0193(6) 1.2702(10) 0.8222(3) 0.076(3) Uani 1 1 d U
C80 C 0.1326(10) 1.3212(14) 0.7018(3) 0.140(5) Uani 1 1 d DU
C81 C -0.2245(8) 0.2236(13) 1.0116(5) 0.142(6) Uani 1 1 d U
C82 C -0.3738(8) 0.2135(16) 1.1306(6) 0.164(7) Uani 1 1 d U
N1 N -0.1150(3) 0.6408(7) 0.7614(2) 0.055(2) Uani 1 1 d .
N2 N -0.1646(3) 0.6400(7) 0.8222(2) 0.054(2) Uani 1 1 d .
N3 N -0.2108(3) 0.4507(6) 0.8206(2) 0.056(2) Uani 1 1 d .
N4 N -0.0973(3) 0.9111(7) 0.7624(2) 0.058(2) Uani 1 1 d .
N5 N -0.0367(4) 0.7845(7) 0.8075(2) 0.055(2) Uani 1 1 d .
N6 N 0.0676(3) 0.8709(7) 0.80417(19) 0.058(2) Uani 1 1 d .
N7 N -0.1607(3) 0.9122(6) 0.82781(19) 0.0494(19) Uani 1 1 d .
N8 N -0.2293(3) 0.8063(6) 0.77954(19) 0.053(2) Uani 1 1 d .
N9 N -0.3246(3) 0.9168(6) 0.7854(2) 0.055(2) Uani 1 1 d .
N10 N -0.0850(4) 0.5878(6) 1.0087(2) 0.055(2) Uani 1 1 d .
N11 N -0.0133(3) 0.6830(6) 1.05657(16) 0.0467(17) Uani 1 1 d .
N12 N 0.0810(3) 0.5690(7) 1.0511(2) 0.0554(19) Uani 1 1 d .
N13 N -0.1275(3) 0.8477(6) 1.0766(2) 0.0495(19) Uani 1 1 d .
N14 N -0.0794(3) 0.8577(6) 1.01536(19) 0.0457(19) Uani 1 1 d .
N15 N -0.0348(3) 1.0488(7) 1.0176(2) 0.055(2) Uani 1 1 d .
N16 N -0.1449(4) 0.5770(7) 1.0749(2) 0.057(2) Uani 1 1 d .
N17 N -0.2093(3) 0.7120(7) 1.0311(2) 0.056(2) Uani 1 1 d .
N18 N -0.3114(3) 0.6247(7) 1.0353(2) 0.062(2) Uani 1 1 d .
O1 O 0.0311(4) 1.0820(6) 0.85124(19) 0.089(2) Uani 1 1 d .
O2 O 0.0073(7) 1.2579(8) 0.8856(3) 0.147(5) Uani 1 1 d .
O1W O 0.1301(6) 1.3951(7) 0.9178(3) 0.139(3) Uani 1 1 d .
H1W1 H 0.1223 1.3584 0.8978 0.208 Uiso 1 1 d R
H2W1 H 0.1652 1.3554 0.9277 0.208 Uiso 1 1 d R
O3 O 0.1007(4) 1.2673(8) 0.8492(3) 0.125(4) Uani 1 1 d .
O4 O 0.1797(8) 1.1424(10) 0.7218(4) 0.247(8) Uani 1 1 d .
O5 O 0.2390(7) 1.2584(14) 0.6838(4) 0.223(9) Uani 1 1 d .
O6 O 0.2302(4) 1.3331(9) 0.7401(3) 0.120(3) Uani 1 1 d .
O7 O -0.3421(5) 0.2405(8) 0.9920(4) 0.199(8) Uani 1 1 d .
O8 O -0.2478(9) 0.2435(10) 0.9528(4) 0.217(8) Uani 1 1 d .
O9 O -0.2733(4) 0.4209(6) 0.9859(2) 0.093(2) Uani 1 1 d .
O10 O -0.4472(7) 0.3817(9) 1.1111(3) 0.177(5) Uani 1 1 d .
O11 O -0.4911(5) 0.2462(12) 1.1550(3) 0.185(7) Uani 1 1 d .
O12 O -0.4711(6) 0.1608(11) 1.0962(3) 0.192(6) Uani 1 1 d .
Fe1 Fe -0.13258(5) 0.78099(11) 0.79460(3) 0.0499(3) Uani 1 1 d .
Fe2 Fe -0.11038(5) 0.71257(11) 1.04391(3) 0.0477(3) Uani 1 1 d .
S1 S 0.03635(14) 1.2124(3) 0.85483(8) 0.0742(8) Uani 1 1 d .
S2 S 0.2052(2) 1.2574(4) 0.71504(13) 0.1009(13) Uani 1 1 d .
S3 S -0.28070(15) 0.2931(3) 0.98323(9) 0.0871(9) Uani 1 1 d .
S4 S -0.4541(3) 0.2612(5) 1.12623(17) 0.156(2) Uani 1 1 d .
F1 F -0.0749(4) 1.2219(8) 0.8198(3) 0.184(4) Uani 1 1 d U
F2 F 0.0142(6) 1.2485(7) 0.7933(2) 0.156(3) Uani 1 1 d U
F3 F -0.0245(4) 1.3896(6) 0.8213(2) 0.124(2) Uani 1 1 d U
F4 F 0.0954(5) 1.2589(9) 0.6786(2) 0.153(3) Uani 1 1 d U
F5 F 0.0854(5) 1.3358(14) 0.7241(3) 0.218(5) Uani 1 1 d U
F6 F 0.1396(10) 1.4353(11) 0.6915(4) 0.312(8) Uani 1 1 d DU
F7 F -0.1617(6) 0.2602(16) 1.0046(8) 0.545(19) Uani 1 1 d U
F8 F -0.2207(4) 0.1145(7) 1.0152(2) 0.142(3) Uani 1 1 d U
F9 F -0.2200(15) 0.2696(13) 1.0368(5) 0.452(14) Uani 1 1 d U
F10 F -0.3670(5) 0.1007(13) 1.1424(3) 0.223(5) Uani 1 1 d U
F11 F -0.3533(7) 0.303(2) 1.1582(4) 0.321(9) Uani 1 1 d U
F12 F -0.3336(5) 0.2210(10) 1.1057(3) 0.195(5) Uani 1 1 d U

loop_
_atom_site_aniso_label
_atom_site_aniso_U_11
_atom_site_aniso_U_22
_atom_site_aniso_U_33
_atom_site_aniso_U_23
_atom_site_aniso_U_13
_atom_site_aniso_U_12
C1 0.042(5) 0.079(7) 0.070(8) -0.008(6) -0.004(5) 0.003(5)
C2 0.065(6) 0.104(9) 0.051(7) -0.019(6) 0.017(5) -0.003(6)
C3 0.104(9) 0.103(10) 0.056(10) -0.011(7) 0.010(7) 0.005(7)
C4 0.084(7) 0.059(7) 0.070(9) -0.014(6) 0.002(6) 0.003(5)
C5 0.048(5) 0.051(6) 0.055(7) 0.010(5) -0.013(5) -0.002(4)
C6 0.043(5) 0.062(6) 0.047(7) 0.004(5) -0.002(4) 0.004(4)
C7 0.038(5) 0.089(8) 0.043(7) 0.002(6) -0.006(5) 0.009(5)
C8 0.059(6) 0.092(8) 0.035(7) 0.024(6) -0.011(5) 0.007(5)
C9 0.078(7) 0.091(9) 0.059(8) 0.004(7) -0.014(6) 0.014(6)
C10 0.107(9) 0.113(11) 0.060(9) 0.038(8) 0.024(7) 0.015(8)
C11 0.061(6) 0.070(7) 0.086(10) 0.015(7) 0.011(6) 0.013(5)
C12 0.049(5) 0.054(6) 0.060(8) 0.002(6) 0.005(5) 0.000(5)
C13 0.083(6) 0.035(5) 0.087(8) -0.005(5) -0.003(6) -0.012(4)
C14 0.051(6) 0.067(7) 0.086(10) 0.006(6) 0.003(6) 0.013(5)
C15 0.072(8) 0.121(10) 0.064(9) 0.042(8) -0.004(6) -0.006(7)
C16 0.108(10) 0.097(9) 0.104(11) 0.048(8) 0.027(8) -0.002(7)
C17 0.068(6) 0.059(6) 0.090(9) 0.012(6) 0.002(6) -0.002(5)
C18 0.053(6) 0.041(5) 0.070(8) -0.010(5) 0.013(5) 0.001(4)
C19 0.037(4) 0.056(5) 0.038(6) -0.006(5) -0.006(4) 0.001(4)
C20 0.061(6) 0.052(6) 0.052(9) -0.003(5) -0.005(6) 0.017(5)
C21 0.051(5) 0.072(7) 0.055(7) 0.002(5) -0.010(5) 0.006(5)
C22 0.067(6) 0.074(7) 0.063(7) 0.011(5) -0.004(5) -0.009(5)
C23 0.072(7) 0.084(8) 0.072(9) -0.023(7) 0.001(6) 0.020(6)
C24 0.071(7) 0.115(10) 0.035(9) -0.006(6) 0.003(6) 0.015(6)
C25 0.041(5) 0.050(5) 0.064(8) 0.003(5) -0.007(5) 0.002(4)
C26 0.032(4) 0.087(7) 0.105(9) 0.005(7) 0.016(6) -0.016(5)
C27 0.053(5) 0.065(7) 0.064(8) -0.011(6) -0.012(5) 0.004(5)
C28 0.095(9) 0.065(7) 0.073(9) -0.012(6) -0.012(6) -0.008(6)
C29 0.080(8) 0.048(6) 0.095(10) -0.019(6) 0.023(7) -0.011(5)
C30 0.055(6) 0.061(7) 0.070(8) -0.003(6) 0.028(6) -0.001(5)
C31 0.038(5) 0.066(6) 0.057(7) 0.014(5) -0.003(5) -0.005(4)
C32 0.045(5) 0.045(5) 0.047(6) 0.013(4) -0.006(5) -0.012(4)
C33 0.057(6) 0.052(5) 0.045(7) -0.016(5) -0.009(5) -0.019(5)
C34 0.075(6) 0.081(7) 0.033(6) -0.001(5) -0.021(5) 0.020(5)
C35 0.080(7) 0.079(7) 0.075(9) -0.003(6) -0.018(6) -0.007(6)
C36 0.052(7) 0.113(10) 0.060(10) 0.005(7) -0.022(6) 0.003(6)
C37 0.049(6) 0.094(8) 0.065(8) 0.018(6) -0.005(5) 0.016(5)
C38 0.044(5) 0.046(5) 0.052(6) 0.012(5) -0.003(4) 0.003(4)
C39 0.064(5) 0.079(7) 0.073(8) 0.018(6) 0.021(6) 0.012(5)
C40 0.049(6) 0.090(8) 0.081(9) -0.013(7) -0.004(6) -0.022(5)
C41 0.073(7) 0.065(7) 0.064(8) -0.027(6) -0.015(5) -0.012(5)
C42 0.092(8) 0.071(7) 0.055(8) -0.007(6) 0.017(6) 0.007(6)
C43 0.061(6) 0.054(6) 0.063(8) -0.005(6) 0.011(6) 0.006(5)
C44 0.064(6) 0.059(6) 0.045(7) -0.015(5) 0.017(5) -0.011(5)
C45 0.049(5) 0.051(5) 0.056(7) -0.002(5) 0.018(5) 0.001(4)
C46 0.055(6) 0.074(6) 0.031(6) 0.015(5) -0.011(4) 0.012(5)
C47 0.048(5) 0.091(8) 0.064(8) -0.013(6) -0.005(5) -0.007(5)
C48 0.074(7) 0.136(10) 0.042(7) -0.020(6) -0.019(6) -0.020(7)
C49 0.055(7) 0.124(12) 0.072(12) 0.006(7) -0.018(6) 0.003(6)
C50 0.049(6) 0.109(9) 0.070(9) 0.000(7) -0.016(5) -0.013(5)
C51 0.046(5) 0.063(6) 0.068(8) 0.014(5) -0.004(5) 0.000(4)
C52 0.061(6) 0.091(7) 0.118(10) -0.012(7) 0.005(7) 0.047(5)
C53 0.064(6) 0.072(7) 0.048(7) 0.014(5) 0.013(5) -0.013(5)
C54 0.099(8) 0.076(8) 0.055(8) -0.010(6) 0.021(6) 0.016(6)
C55 0.144(11) 0.039(6) 0.075(10) -0.012(6) 0.037(8) -0.008(6)
C56 0.109(8) 0.055(7) 0.061(9) -0.012(6) 0.005(6) -0.009(5)
C57 0.070(6) 0.050(6) 0.045(7) -0.010(5) 0.001(5) 0.009(4)
C58 0.040(4) 0.059(6) 0.029(6) 0.009(4) -0.009(4) 0.006(4)
C59 0.039(5) 0.061(6) 0.051(7) 0.002(5) 0.007(4) 0.003(4)
C60 0.059(6) 0.073(7) 0.059(8) -0.034(6) -0.002(5) 0.001(5)
C61 0.103(8) 0.102(10) 0.035(7) 0.011(6) 0.012(6) 0.003(7)
C62 0.089(8) 0.090(9) 0.051(9) 0.023(7) 0.016(6) 0.001(6)
C63 0.083(7) 0.080(8) 0.057(9) 0.013(6) -0.005(6) -0.009(6)
C64 0.052(6) 0.068(7) 0.043(7) 0.015(5) -0.001(5) -0.003(5)
C65 0.074(6) 0.053(6) 0.095(9) 0.007(5) -0.001(6) -0.023(5)
C66 0.076(7) 0.074(7) 0.056(8) 0.026(6) -0.017(5) 0.007(5)
C67 0.073(8) 0.065(7) 0.088(11) 0.011(7) -0.004(6) -0.012(6)
C68 0.098(9) 0.063(7) 0.113(12) 0.028(7) -0.007(7) -0.007(6)
C69 0.054(6) 0.073(7) 0.086(9) 0.017(6) -0.009(6) 0.001(5)
C70 0.092(8) 0.051(6) 0.045(7) -0.001(5) -0.001(5) 0.007(5)
C71 0.041(5) 0.045(5) 0.053(6) -0.005(5) 0.004(4) 0.000(4)
C72 0.046(6) 0.066(7) 0.041(8) -0.006(5) -0.014(5) 0.014(5)
C73 0.077(7) 0.053(6) 0.057(7) -0.009(5) 0.000(5) 0.016(5)
C74 0.059(7) 0.118(9) 0.056(7) -0.002(6) -0.011(5) 0.029(6)
C75 0.073(8) 0.133(11) 0.048(7) -0.004(7) -0.025(6) 0.028(7)
C76 0.050(6) 0.088(9) 0.091(13) -0.021(7) -0.019(7) 0.022(5)
C77 0.056(6) 0.059(6) 0.039(6) -0.024(5) -0.007(4) 0.004(5)
C78 0.049(5) 0.110(8) 0.073(8) -0.008(7) -0.006(6) -0.022(5)
C79 0.084(6) 0.074(5) 0.069(7) 0.003(6) -0.024(5) -0.011(5)
C80 0.246(18) 0.137(9) 0.036(9) -0.021(7) -0.017(7) 0.008(12)
C81 0.122(9) 0.070(5) 0.233(16) -0.040(11) -0.102(9) -0.036(8)
C82 0.120(13) 0.148(12) 0.222(18) -0.038(10) 0.137(13) -0.051(9)
N1 0.036(4) 0.066(6) 0.061(6) -0.008(4) -0.001(4) 0.010(4)
N2 0.041(4) 0.074(6) 0.047(6) -0.004(4) -0.002(4) -0.003(4)
N3 0.053(4) 0.052(5) 0.064(6) 0.007(4) 0.002(4) 0.000(4)
N4 0.035(4) 0.057(5) 0.082(7) 0.000(4) -0.010(4) 0.006(3)
N5 0.059(4) 0.055(4) 0.051(6) -0.024(4) 0.016(4) -0.013(4)
N6 0.046(4) 0.069(5) 0.059(6) -0.013(4) 0.002(4) 0.006(4)
N7 0.050(5) 0.044(4) 0.054(6) -0.006(4) -0.012(4) -0.011(3)
N8 0.051(4) 0.044(4) 0.063(6) 0.002(4) 0.018(4) 0.006(3)
N9 0.048(4) 0.042(4) 0.074(7) 0.013(4) 0.004(4) 0.000(3)
N10 0.035(4) 0.054(5) 0.076(7) 0.011(4) -0.002(4) 0.004(4)
N11 0.048(4) 0.056(5) 0.036(5) -0.011(3) -0.012(3) -0.002(3)
N12 0.040(4) 0.068(5) 0.059(6) 0.000(4) 0.008(4) 0.008(3)
N13 0.052(4) 0.045(5) 0.052(6) 0.004(4) -0.007(4) 0.005(3)
N14 0.040(4) 0.048(5) 0.049(5) -0.016(4) -0.009(3) -0.001(3)
N15 0.055(4) 0.057(5) 0.053(6) 0.000(4) -0.009(4) -0.006(4)
N16 0.053(5) 0.056(5) 0.061(6) -0.010(4) -0.011(4) 0.000(4)
N17 0.050(4) 0.055(4) 0.064(6) 0.002(4) -0.013(4) 0.005(4)
N18 0.036(4) 0.072(5) 0.077(7) -0.017(5) -0.005(4) -0.005(4)
O1 0.145(6) 0.045(4) 0.078(6) 0.009(3) 0.011(5) 0.018(4)
O2 0.274(14) 0.104(8) 0.062(8) -0.029(5) -0.033(8) 0.048(7)
O1W 0.174(7) 0.116(6) 0.126(7) -0.012(6) -0.062(6) 0.006(7)
O3 0.075(5) 0.132(7) 0.167(10) 0.076(6) -0.043(6) -0.040(5)
O4 0.323(18) 0.072(8) 0.35(2) 0.045(10) -0.123(15) -0.029(9)
O5 0.154(10) 0.31(2) 0.205(17) -0.141(13) 0.097(11) -0.058(10)
O6 0.093(6) 0.159(9) 0.109(8) -0.012(6) -0.022(5) -0.015(5)
O7 0.074(6) 0.108(8) 0.42(2) 0.117(10) -0.003(9) -0.012(5)
O8 0.36(2) 0.155(12) 0.135(13) -0.059(8) 0.143(13) -0.004(10)
O9 0.117(6) 0.059(5) 0.103(7) 0.008(4) -0.018(5) -0.009(4)
O10 0.279(14) 0.105(7) 0.147(10) 0.057(7) -0.062(9) -0.008(7)
O11 0.067(6) 0.38(2) 0.111(10) 0.054(9) 0.046(6) 0.028(7)
O12 0.225(12) 0.171(11) 0.180(13) -0.065(9) -0.011(9) -0.091(9)
Fe1 0.0391(6) 0.0541(7) 0.0564(10) -0.0087(9) -0.0011(6) -0.0012(6)
Fe2 0.0399(6) 0.0496(7) 0.0535(9) -0.0008(8) -0.0027(6) -0.0025(6)
S1 0.0758(18) 0.0689(18) 0.078(2) 0.0074(19) -0.0036(15) -0.0091(15)
S2 0.083(2) 0.129(3) 0.091(3) -0.027(2) -0.007(2) 0.0098(19)
S3 0.090(2) 0.071(2) 0.101(3) 0.009(2) -0.0143(19) -0.0047(17)
S4 0.114(4) 0.212(6) 0.142(6) 0.087(4) 0.017(3) 0.028(3)
F1 0.103(5) 0.194(7) 0.254(11) 0.137(8) -0.100(5) -0.074(5)
F2 0.278(9) 0.136(6) 0.055(5) 0.006(4) 0.034(6) 0.008(5)
F3 0.139(5) 0.079(4) 0.154(7) 0.017(4) -0.037(5) 0.027(3)
F4 0.148(6) 0.214(8) 0.095(7) -0.059(6) -0.035(5) 0.035(5)
F5 0.146(8) 0.362(14) 0.148(9) -0.139(9) -0.040(6) 0.067(8)
F6 0.52(2) 0.123(8) 0.295(17) 0.019(8) -0.097(13) 0.017(10)
F7 0.106(7) 0.37(2) 1.16(5) 0.44(3) -0.222(15) -0.119(10)
F8 0.146(6) 0.069(4) 0.211(9) -0.002(5) -0.040(6) 0.006(4)
F9 0.87(4) 0.173(12) 0.319(18) -0.128(13) -0.43(2) 0.159(18)
F10 0.147(8) 0.294(11) 0.227(12) 0.103(9) 0.064(7) 0.099(9)
F11 0.230(13) 0.54(2) 0.196(14) -0.163(16) 0.042(11) -0.151(16)
F12 0.172(8) 0.285(11) 0.128(8) -0.032(7) 0.092(7) -0.103(8)

loop_
_atom_type_symbol
_atom_type_description
_atom_type_scat_dispersion_real
_atom_type_scat_dispersion_imag
_atom_type_scat_source
C C 0.0033 0.0016 'International Tables Vol C Tables 4.2.6.8 and 6.1.1.4'
H H 0 0 'International Tables Vol C Tables 4.2.6.8 and 6.1.1.4'
N N 0.0061 0.0033 'International Tables Vol C Tables 4.2.6.8 and 6.1.1.4'
O O 0.0106 0.006 'International Tables Vol C Tables 4.2.6.8 and 6.1.1.4'
Fe Fe 0.3463 0.8444 'International Tables Vol C Tables 4.2.6.8 and 6.1.1.4'
S S 0.1246 0.1234 'International Tables Vol C Tables 4.2.6.8 and 6.1.1.4'
F F 0.0171 0.0103 'International Tables Vol C Tables 4.2.6.8 and 6.1.1.4'

loop_
_geom_angle_atom_site_label_1
_geom_angle_atom_site_label_2
_geom_angle_atom_site_label_3
_geom_angle
N1 C1 C2 123.0(10)
N1 C1 H1 118.5
C2 C1 H1 118.5
C1 C2 C3 119.1(10)
C1 C2 H2 120.4
C3 C2 H2 120.4
C4 C3 C2 117.7(11)
C4 C3 H3 121.2
C2 C3 H3 121.2
C5 C4 C3 119.7(11)
C5 C4 H4 120.2
C3 C4 H4 120.2
C4 C5 N1 121.8(10)
C4 C5 C6 127.7(9)
N1 C5 C6 110.6(8)
N2 C6 N3 113.5(9)
N2 C6 C5 118.5(8)
N3 C6 C5 127.7(9)
N2 C7 C12 110.1(9)
N2 C7 C8 129.7(9)
C12 C7 C8 120.2(9)
C9 C8 C7 116.6(10)
C9 C8 H8 121.7
C7 C8 H8 121.7
C8 C9 C10 121.1(11)
C8 C9 H9 119.5
C10 C9 H9 119.4
C11 C10 C9 123.9(10)
C11 C10 H10 118
C9 C10 H10 118
C12 C11 C10 113.0(10)
C12 C11 H11 123.5
C10 C11 H11 123.5
C7 C12 N3 106.8(9)
C7 C12 C11 125.3(10)
N3 C12 C11 127.8(10)
N3 C13 H13A 109.5
N3 C13 H13B 109.5
H13A C13 H13B 109.5
N3 C13 H13C 109.5
H13A C13 H13C 109.5
H13B C13 H13C 109.5
N4 C14 C15 125.6(9)
N4 C14 H14 117.2
C15 C14 H14 117.2
C16 C15 C14 118.4(11)
C16 C15 H15 120.8
C14 C15 H15 120.8
C15 C16 C17 116.5(10)
C15 C16 H16 121.8
C17 C16 H16 121.8
C18 C17 C16 120.2(10)
C18 C17 H17 119.9
C16 C17 H17 119.9
N4 C18 C17 122.6(9)
N4 C18 C19 111.8(8)
C17 C18 C19 125.7(8)
N5 C19 N6 111.3(8)
N5 C19 C18 116.3(7)
N6 C19 C18 132.4(8)
C25 C20 N5 111.3(9)
C25 C20 C21 119.8(9)
N5 C20 C21 128.9(9)
C22 C21 C20 115.8(9)
C22 C21 H21 122.1
C20 C21 H21 122.1
C21 C22 C23 120.6(10)
C21 C22 H22 119.7
C23 C22 H22 119.7
C24 C23 C22 122.3(11)
C24 C23 H23 118.9
C22 C23 H23 118.9
C23 C24 C25 117.9(12)
C23 C24 H24 121.1
C25 C24 H24 121.1
C24 C25 C20 123.4(11)
C24 C25 N6 130.7(10)
C20 C25 N6 105.7(8)
N6 C26 H26A 109.5
N6 C26 H26B 109.5
H26A C26 H26B 109.5
N6 C26 H26C 109.5
H26A C26 H26C 109.5
H26B C26 H26C 109.5
N7 C27 C28 122.7(9)
N7 C27 H27 118.7
C28 C27 H27 118.7
C29 C28 C27 119.9(10)
C29 C28 H28 120
C27 C28 H28 120.1
C28 C29 C30 119.0(10)
C28 C29 H29 120.5
C30 C29 H29 120.5
C31 C30 C29 118.8(9)
C31 C30 H30 120.6
C29 C30 H30 120.6
C30 C31 N7 123.2(9)
C30 C31 C32 129.5(8)
N7 C31 C32 107.1(8)
N8 C32 N9 113.7(8)
N8 C32 C31 120.5(7)
N9 C32 C31 125.8(8)
N8 C33 C34 131.4(9)
N8 C33 C38 109.8(8)
C34 C33 C38 118.6(8)
C35 C34 C33 118.3(9)
C35 C34 H34 120.9
C33 C34 H34 120.9
C36 C35 C34 120.3(10)
C36 C35 H35 119.9
C34 C35 H35 119.8
C37 C36 C35 123.6(11)
C37 C36 H36 118.2
C35 C36 H36 118.2
C36 C37 C38 118.2(9)
C36 C37 H37 120.9
C38 C37 H37 120.9
N9 C38 C37 134.0(8)
N9 C38 C33 105.0(7)
C37 C38 C33 120.7(9)
N9 C39 H39A 109.5
N9 C39 H39B 109.5
H39A C39 H39B 109.5
N9 C39 H39C 109.5
H39A C39 H39C 109.5
H39B C39 H39C 109.5
N10 C40 C41 124.7(9)
N10 C40 H40 117.7
C41 C40 H40 117.7
C40 C41 C42 117.3(9)
C40 C41 H41 121.4
C42 C41 H41 121.4
C43 C42 C41 118.4(9)
C43 C42 H42 120.8
C41 C42 H42 120.8
C42 C43 C44 121.7(10)
C42 C43 H43 119.2
C44 C43 H43 119.2
C43 C44 N10 122.1(9)
C43 C44 C45 127.1(9)
N10 C44 C45 110.5(8)
N11 C45 N12 110.0(8)
N11 C45 C44 119.1(8)
N12 C45 C44 130.8(8)
C47 C46 C51 124.8(9)
C47 C46 N11 130.6(8)
C51 C46 N11 104.5(8)
C46 C47 C48 114.1(9)
C46 C47 H47 122.9
C48 C47 H47 122.9
C47 C48 C49 123.2(10)
C47 C48 H48 118.4
C49 C48 H48 118.4
C50 C49 C48 120.2(11)
C50 C49 H49 119.9
C48 C49 H49 119.9
C49 C50 C51 119.3(10)
C49 C50 H50 120.4
C51 C50 H50 120.4
N12 C51 C46 110.1(8)
N12 C51 C50 131.5(9)
C46 C51 C50 118.4(10)
N12 C52 H52A 109.5
N12 C52 H52B 109.5
H52A C52 H52B 109.5
N12 C52 H52C 109.5
H52A C52 H52C 109.5
H52B C52 H52C 109.5
N13 C53 C54 125.1(9)
N13 C53 H53 117.4
C54 C53 H53 117.4
C55 C54 C53 117.5(10)
C55 C54 H54 121.2
C53 C54 H54 121.2
C54 C55 C56 120.5(10)
C54 C55 H55 119.8
C56 C55 H55 119.8
C57 C56 C55 119.0(10)
C57 C56 H56 120.5
C55 C56 H56 120.5
C56 C57 N13 122.3(9)
C56 C57 C58 126.2(9)
N13 C57 C58 111.4(8)
N14 C58 N15 113.3(8)
N14 C58 C57 118.1(8)
N15 C58 C57 128.5(8)
C60 C59 N14 129.8(9)
C60 C59 C64 122.4(9)
N14 C59 C64 107.7(8)
C59 C60 C61 114.2(10)
C59 C60 H60 122.9
C61 C60 H60 122.9
C62 C61 C60 124.4(10)
C62 C61 H61 117.8
C60 C61 H61 117.8
C61 C62 C63 121.1(10)
C61 C62 H62 119.5
C63 C62 H62 119.5
C62 C63 C64 118.3(11)
C62 C63 H63 120.9
C64 C63 H63 120.9
N15 C64 C63 132.0(10)
N15 C64 C59 108.4(8)
C63 C64 C59 119.4(10)
N15 C65 H65A 109.5
N15 C65 H65B 109.5
H65A C65 H65B 109.5
N15 C65 H65C 109.5
H65A C65 H65C 109.5
H65B C65 H65C 109.5
N16 C66 C67 122.5(10)
N16 C66 H66 118.8
C67 C66 H66 118.8
C66 C67 C68 118.2(11)
C66 C67 H67 120.9
C68 C67 H67 120.9
C67 C68 C69 119.6(11)
C67 C68 H68 120.2
C69 C68 H68 120.2
C70 C69 C68 119.0(10)
C70 C69 H69 120.5
C68 C69 H69 120.5
N16 C70 C69 121.9(9)
N16 C70 C71 111.3(8)
C69 C70 C71 126.7(10)
N17 C71 N18 111.6(8)
N17 C71 C70 118.9(8)
N18 C71 C70 129.5(8)
N17 C72 C73 130.4(9)
N17 C72 C77 107.8(9)
C73 C72 C77 121.7(9)
C72 C73 C74 116.0(10)
C72 C73 H73 122
C74 C73 H73 122
C75 C74 C73 122.8(11)
C75 C74 H74 118.6
C73 C74 H74 118.6
C76 C75 C74 123.0(10)
C76 C75 H75 118.5
C74 C75 H75 118.5
C75 C76 C77 114.9(11)
C75 C76 H76 122.6
C77 C76 H76 122.6
N18 C77 C72 107.0(8)
N18 C77 C76 131.5(10)
C72 C77 C76 121.5(11)
N18 C78 H78A 109.5
N18 C78 H78B 109.5
H78A C78 H78B 109.5
N18 C78 H78C 109.5
H78A C78 H78C 109.5
H78B C78 H78C 109.5
F1 C79 F3 111.2(11)
F1 C79 F2 107.1(12)
F3 C79 F2 101.0(9)
F1 C79 S1 116.4(9)
F3 C79 S1 114.5(8)
F2 C79 S1 104.9(9)
F5 C80 F6 99.8(16)
F5 C80 F4 98.2(15)
F6 C80 F4 108.8(14)
F5 C80 S2 116.4(11)
F6 C80 S2 113.8(16)
F4 C80 S2 117.5(11)
F9 C81 F8 110(2)
F9 C81 F7 88.8(19)
F8 C81 F7 105.5(16)
F9 C81 S3 115.4(16)
F8 C81 S3 123.0(9)
F7 C81 S3 108.5(16)
F12 C82 F10 105.9(14)
F12 C82 F11 110.8(12)
F10 C82 F11 109(2)
F12 C82 S4 119.0(19)
F10 C82 S4 115.0(10)
F11 C82 S4 97.0(12)
C1 N1 C5 118.6(8)
C1 N1 Fe1 126.5(7)
C5 N1 Fe1 114.8(7)
C6 N2 C7 104.4(8)
C6 N2 Fe1 112.8(7)
C7 N2 Fe1 139.8(7)
C6 N3 C12 105.1(8)
C6 N3 C13 129.3(8)
C12 N3 C13 124.7(8)
C14 N4 C18 116.3(9)
C14 N4 Fe1 127.6(6)
C18 N4 Fe1 116.1(6)
C19 N5 C20 104.6(8)
C19 N5 Fe1 115.7(7)
C20 N5 Fe1 139.2(7)
C19 N6 C25 107.0(7)
C19 N6 C26 128.0(8)
C25 N6 C26 124.6(8)
C27 N7 C31 116.2(8)
C27 N7 Fe1 125.4(6)
C31 N7 Fe1 118.3(6)
C32 N8 C33 105.5(7)
C32 N8 Fe1 113.0(6)
C33 N8 Fe1 141.3(6)
C32 N9 C38 105.9(7)
C32 N9 C39 129.7(9)
C38 N9 C39 124.1(8)
C40 N10 C44 115.5(8)
C40 N10 Fe2 128.1(7)
C44 N10 Fe2 116.4(6)
C45 N11 C46 108.2(7)
C45 N11 Fe2 113.6(5)
C46 N11 Fe2 137.6(6)
C51 N12 C45 107.1(7)
C51 N12 C52 122.7(8)
C45 N12 C52 130.2(9)
C53 N13 C57 115.4(8)
C53 N13 Fe2 128.7(6)
C57 N13 Fe2 115.9(6)
C58 N14 C59 105.6(7)
C58 N14 Fe2 112.1(6)
C59 N14 Fe2 140.0(6)
C64 N15 C58 104.9(7)
C64 N15 C65 125.5(8)
C58 N15 C65 129.7(8)
C66 N16 C70 118.6(9)
C66 N16 Fe2 125.9(7)
C70 N16 Fe2 115.2(6)
C71 N17 C72 107.6(8)
C71 N17 Fe2 113.9(6)
C72 N17 Fe2 137.9(7)
C71 N18 C77 106.0(7)
C71 N18 C78 127.8(9)
C77 N18 C78 125.8(8)
H1W1 O1W H2W1 107.4
N5 Fe1 N2 100.0(3)
N5 Fe1 N8 170.7(3)
N2 Fe1 N8 88.5(3)
N5 Fe1 N7 94.4(3)
N2 Fe1 N7 96.0(3)
N8 Fe1 N7 80.8(3)
N5 Fe1 N4 79.9(3)
N2 Fe1 N4 173.7(3)
N8 Fe1 N4 92.1(3)
N7 Fe1 N4 90.3(3)
N5 Fe1 N1 91.3(3)
N2 Fe1 N1 80.1(3)
N8 Fe1 N1 94.0(3)
N7 Fe1 N1 173.6(3)
N4 Fe1 N1 93.6(3)
N11 Fe2 N13 96.7(3)
N11 Fe2 N17 170.5(3)
N13 Fe2 N17 90.3(3)
N11 Fe2 N10 80.2(3)
N13 Fe2 N10 173.7(3)
N17 Fe2 N10 93.5(3)
N11 Fe2 N14 89.0(3)
N13 Fe2 N14 80.6(3)
N17 Fe2 N14 98.5(3)
N10 Fe2 N14 93.9(3)
N11 Fe2 N16 92.6(3)
N13 Fe2 N16 95.1(3)
N17 Fe2 N16 80.3(3)
N10 Fe2 N16 90.5(3)
N14 Fe2 N16 175.5(3)
O3 S1 O1 118.0(5)
O3 S1 O2 109.9(7)
O1 S1 O2 113.5(5)
O3 S1 C79 106.0(5)
O1 S1 C79 103.5(5)
O2 S1 C79 104.5(6)
O4 S2 O6 122.3(9)
O4 S2 O5 110.3(10)
O6 S2 O5 117.6(7)
O4 S2 C80 97.7(9)
O6 S2 C80 106.2(6)
O5 S2 C80 96.8(10)
O7 S3 O9 119.0(6)
O7 S3 O8 115.8(10)
O9 S3 O8 112.5(6)
O7 S3 C81 101.8(8)
O9 S3 C81 108.5(5)
O8 S3 C81 95.4(10)
O11 S4 O10 120.3(10)
O11 S4 O12 114.6(9)
O10 S4 O12 108.9(8)
O11 S4 C82 112.1(9)
O10 S4 C82 103.8(9)
O12 S4 C82 93.2(8)
C81 F7 F9 40.9(10)
C81 F9 F7 50.4(16)

loop_
_geom_bond_atom_site_label_1
_geom_bond_atom_site_label_2
_geom_bond_distance
C1 N1 1.320(12)
C1 C2 1.362(13)
C1 H1 0.93
C2 C3 1.421(15)
C2 H2 0.93
C3 C4 1.384(15)
C3 H3 0.93
C4 C5 1.365(13)
C4 H4 0.93
C5 N1 1.375(11)
C5 C6 1.463(13)
C6 N2 1.333(10)
C6 N3 1.364(10)
C7 N2 1.378(11)
C7 C12 1.378(12)
C7 C8 1.440(13)
C8 C9 1.366(13)
C8 H8 0.93
C9 C10 1.415(15)
C9 H9 0.93
C10 C11 1.409(16)
C10 H10 0.93
C11 C12 1.391(13)
C11 H11 0.93
C12 N3 1.387(12)
C13 N3 1.484(10)
C13 H13A 0.96
C13 H13B 0.96
C13 H13C 0.96
C14 N4 1.328(12)
C14 C15 1.377(15)
C14 H14 0.93
C15 C16 1.366(15)
C15 H15 0.93
C16 C17 1.431(14)
C16 H16 0.93
C17 C18 1.363(13)
C17 H17 0.93
C18 N4 1.336(10)
C18 C19 1.451(12)
C19 N5 1.353(11)
C19 N6 1.371(9)
C20 C25 1.370(13)
C20 N5 1.382(12)
C20 C21 1.417(13)
C21 C22 1.380(12)
C21 H21 0.93
C22 C23 1.398(13)
C22 H22 0.93
C23 C24 1.329(15)
C23 H23 0.93
C24 C25 1.331(14)
C24 H24 0.93
C25 N6 1.392(11)
C26 N6 1.499(10)
C26 H26A 0.96
C26 H26B 0.96
C26 H26C 0.96
C27 N7 1.332(11)
C27 C28 1.393(13)
C27 H27 0.93
C28 C29 1.342(14)
C28 H28 0.93
C29 C30 1.379(14)
C29 H29 0.93
C30 C31 1.364(13)
C30 H30 0.93
C31 N7 1.369(10)
C31 C32 1.524(12)
C32 N8 1.323(10)
C32 N9 1.340(10)
C33 N8 1.336(11)
C33 C34 1.399(12)
C33 C38 1.419(12)
C34 C35 1.383(12)
C34 H34 0.93
C35 C36 1.379(14)
C35 H35 0.93
C36 C37 1.311(15)
C36 H36 0.93
C37 C38 1.396(12)
C37 H37 0.93
C38 N9 1.379(11)
C39 N9 1.443(11)
C39 H39A 0.96
C39 H39B 0.96
C39 H39C 0.96
C40 N10 1.334(12)
C40 C41 1.389(13)
C40 H40 0.93
C41 C42 1.391(13)
C41 H41 0.93
C42 C43 1.349(14)
C42 H42 0.93
C43 C44 1.350(12)
C43 H43 0.93
C44 N10 1.375(11)
C44 C45 1.435(12)
C45 N11 1.346(10)
C45 N12 1.379(10)
C46 C47 1.367(13)
C46 C51 1.405(12)
C46 N11 1.428(11)
C47 C48 1.392(12)
C47 H47 0.93
C48 C49 1.427(15)
C48 H48 0.93
C49 C50 1.332(15)
C49 H49 0.93
C50 C51 1.413(13)
C50 H50 0.93
C51 N12 1.357(11)
C52 N12 1.466(10)
C52 H52A 0.96
C52 H52B 0.96
C52 H52C 0.96
C53 N13 1.336(11)
C53 C54 1.368(13)
C53 H53 0.93
C54 C55 1.358(13)
C54 H54 0.93
C55 C56 1.370(14)
C55 H55 0.93
C56 C57 1.362(12)
C56 H56 0.93
C57 N13 1.383(11)
C57 C58 1.466(12)
C58 N14 1.326(10)
C58 N15 1.382(10)
C59 C60 1.370(12)
C59 N14 1.398(11)
C59 C64 1.403(12)
C60 C61 1.399(14)
C60 H60 0.93
C61 C62 1.326(14)
C61 H61 0.93
C62 C63 1.358(14)
C62 H62 0.93
C63 C64 1.379(13)
C63 H63 0.93
C64 N15 1.371(12)
C65 N15 1.423(11)
C65 H65A 0.96
C65 H65B 0.96
C65 H65C 0.96
C66 N16 1.352(11)
C66 C67 1.378(14)
C66 H66 0.93
C67 C68 1.380(14)
C67 H67 0.93
C68 C69 1.396(13)
C68 H68 0.93
C69 C70 1.363(13)
C69 H69 0.93
C70 N16 1.354(11)
C70 C71 1.465(12)
C71 N17 1.315(10)
C71 N18 1.366(10)
C72 N17 1.357(11)
C72 C73 1.373(13)
C72 C77 1.403(13)
C73 C74 1.397(13)
C73 H73 0.93
C74 C75 1.378(14)
C74 H74 0.93
C75 C76 1.364(16)
C75 H75 0.93
C76 C77 1.441(15)
C76 H76 0.93
C77 N18 1.369(12)
C78 N18 1.444(11)
C78 H78A 0.96
C78 H78B 0.96
C78 H78C 0.96
C79 F1 1.210(12)
C79 F3 1.308(11)
C79 F2 1.341(13)
C79 S1 1.803(12)
C80 F5 1.287(17)
C80 F6 1.317(14)
C80 F4 1.354(16)
C80 S2 1.665(19)
C81 F9 1.12(2)
C81 F8 1.201(14)
C81 F7 1.32(2)
C81 S3 1.746(17)
C82 F12 1.263(15)
C82 F10 1.323(19)
C82 F11 1.52(2)
C82 S4 1.66(2)
N1 Fe1 2.047(8)
N2 Fe1 1.989(8)
N4 Fe1 2.029(8)
N5 Fe1 1.941(8)
N7 Fe1 2.021(7)
N8 Fe1 2.000(7)
N10 Fe2 2.011(8)
N11 Fe2 1.988(6)
N13 Fe2 1.992(7)
N14 Fe2 2.038(7)
N16 Fe2 2.038(8)
N17 Fe2 1.997(7)
O1 S1 1.433(7)
O2 S1 1.436(11)
O1W H1W1 0.9007
O1W H2W1 0.9006
O3 S1 1.410(8)
O4 S2 1.376(11)
O5 S2 1.404(15)
O6 S2 1.380(9)
O7 S3 1.375(10)
O8 S3 1.470(11)
O9 S3 1.407(7)
O10 S4 1.451(9)
O11 S4 1.359(11)
O12 S4 1.651(12)
F7 F9 1.71(3)
